data_7014151
loop_
_publ_author_name
'Mareque-Rivas, Juan C'
'Prabaharan, Ravi'
'Parsons, Simon'

_publ_section_title
;
 Quantifying the relative contribution of hydrogen bonding and
 hydrophobic environments, and coordinating groups, in the
 zinc(II)-water acidity by synthetic modelling chemistry.
;
_journal_issue 10
_journal_name_full 'Dalton transactions (Cambridge, England : 2003)'
_journal_page_first 1648
_journal_page_last 1655
_journal_paper_doi 10.1039/b402084g
_journal_year 2004
_chemical_formula_moiety '[(L'3)Zn(OH)]ClO4'
_chemical_formula_sum 'C35 H55 Cl N8 O5 Zn'
_chemical_formula_weight 768.69
_chemical_name_systematic
;
?
;
_space_group_IT_number 2
_symmetry_cell_setting triclinic
_symmetry_space_group_name_Hall '-P 1'
_symmetry_space_group_name_H-M 'P -1'
_atom_sites_solution_hydrogens mixed
_atom_sites_solution_primary direct
_atom_sites_solution_secondary difmap
_audit_creation_method SHELXL-97
_cell_angle_alpha 101.784(2)
_cell_angle_beta 96.264(2)
_cell_angle_gamma 110.2770(10)
_cell_formula_units_Z 2
_cell_length_a 12.7118(12)
_cell_length_b 12.7710(12)
_cell_length_c 13.5187(13)
_cell_measurement_reflns_used 7646
_cell_measurement_temperature 150(2)
_cell_measurement_theta_max 28
_cell_measurement_theta_min 2
_cell_volume 1976.2(3)
_computing_structure_refinement 'SHELXL-97 (Sheldrick, 1997)'
_computing_structure_solution 'SHELXS-97 (Sheldrick, 1990)'
_diffrn_ambient_temperature 150(2)
_diffrn_measured_fraction_theta_full 0.889
_diffrn_measured_fraction_theta_max 0.889
_diffrn_measurement_device_type 'Bruker smart apex ccd'
_diffrn_measurement_method omega
_diffrn_radiation_monochromator graphite
_diffrn_radiation_source 'fine-focus sealed tube'
_diffrn_radiation_type MoK\a
_diffrn_radiation_wavelength 0.71073
_diffrn_reflns_av_R_equivalents 0.0263
_diffrn_reflns_av_sigmaI/netI 0.0459
_diffrn_reflns_limit_h_max 17
_diffrn_reflns_limit_h_min -16
_diffrn_reflns_limit_k_max 17
_diffrn_reflns_limit_k_min -16
_diffrn_reflns_limit_l_max 18
_diffrn_reflns_limit_l_min -17
_diffrn_reflns_number 17842
_diffrn_reflns_theta_full 28.93
_diffrn_reflns_theta_max 28.93
_diffrn_reflns_theta_min 1.57
_exptl_absorpt_coefficient_mu 0.738
_exptl_absorpt_correction_T_max 1
_exptl_absorpt_correction_T_min 0.805
_exptl_absorpt_correction_type multi-scan
_exptl_absorpt_process_details Sadabs
_exptl_crystal_colour yellow
_exptl_crystal_density_diffrn 1.292
_exptl_crystal_density_method 'not measured'
_exptl_crystal_description plate
_exptl_crystal_F_000 816
_exptl_crystal_size_max 0.53
_exptl_crystal_size_mid 0.52
_exptl_crystal_size_min 0.14
_refine_diff_density_max 0.890
_refine_diff_density_min -0.597
_refine_diff_density_rms 0.080
_refine_ls_extinction_method none
_refine_ls_goodness_of_fit_ref 1.043
_refine_ls_hydrogen_treatment 'riding/restrained refall'
_refine_ls_matrix_type full
_refine_ls_number_parameters 458
_refine_ls_number_reflns 9292
_refine_ls_number_restraints 3
_refine_ls_restrained_S_all 1.042
_refine_ls_R_factor_all 0.0721
_refine_ls_R_factor_gt 0.0599
_refine_ls_shift/su_max 0.004
_refine_ls_shift/su_mean 0.000
_refine_ls_structure_factor_coef Fsqd
_refine_ls_weighting_details 'calc w=1/[\s^2^(Fo^2^)+(0.0621P)^2^+2.7975P] where P=(Fo^2^+2Fc^2^)/3'
_refine_ls_weighting_scheme calc
_refine_ls_wR_factor_gt 0.1412
_refine_ls_wR_factor_ref 0.1506
_reflns_number_gt 7822
_reflns_number_total 9292
_reflns_threshold_expression >2sigma(I)
_cod_data_source_file b402084g.txt
_cod_data_source_block rp36jm
_cod_depositor_comments
;
The following automatic conversions were performed:
'_symmetry_cell_setting' value 'Triclinic' changed to 'triclinic'
according to '/home/saulius/struct/CIF-dictionaries/cif_core.dic'
dictionary named 'cif_core.dic' version 2.4.1 from
2010-06-29.

'_exptl_absorpt_correction_type' value 'Multiscan' changed to
'multi-scan' according to
'/home/saulius/struct/CIF-dictionaries/cif_core.dic' dictionary named
'cif_core.dic' version 2.4.1 from 2010-06-29.

Automatic conversion script
Id: cif_fix_enum 1527 2010-12-29 10:47:43Z saulius 

The following automatic conversions were performed:

'_atom_sites_solution_hydrogens' value 'geom/difmap' was changed to
'mixed'.

Automatic conversion script
Id: cif_fix_values 6452 2018-10-05 10:23:21Z andrius 
;
_cod_original_sg_symbol_H-M P-1
_cod_database_code 7014151

loop_
_symmetry_equiv_pos_as_xyz
'x, y, z'
'-x, -y, -z'

loop_
_atom_site_label
_atom_site_type_symbol
_atom_site_fract_x
_atom_site_fract_y
_atom_site_fract_z
_atom_site_U_iso_or_equiv
_atom_site_adp_type
_atom_site_occupancy
_atom_site_symmetry_multiplicity
_atom_site_calc_flag
_atom_site_refinement_flags
_atom_site_disorder_assembly
_atom_site_disorder_group
Zn1 Zn 0.19151(3) 0.19784(3) 0.25188(3) 0.02453(10) Uani 1 1 d . . .
O1 O 0.27092(18) 0.11819(18) 0.32130(17) 0.0316(5) Uani 1 1 d . . .
H1 H 0.2774 0.0650 0.2774 0.047 Uiso 1 1 calc R . .
N1 N 0.0991(2) 0.2751(2) 0.1656(2) 0.0291(5) Uani 1 1 d . . .
N2 N 0.3175(2) 0.2800(2) 0.1692(2) 0.0360(6) Uani 1 1 d . . .
C1 C 0.1806(3) 0.3658(3) 0.1298(3) 0.0400(8) Uani 1 1 d . . .
H1A H 0.2070 0.4401 0.1832 0.048 Uiso 1 1 calc R . .
H1B H 0.1418 0.3752 0.0665 0.048 Uiso 1 1 calc R . .
C2 C 0.2830(3) 0.3368(3) 0.1075(3) 0.0347(7) Uani 1 1 d . . .
C3 C 0.3434(3) 0.3803(3) 0.0370(3) 0.0400(8) Uani 1 1 d . . .
H3A H 0.3157 0.4186 -0.0067 0.048 Uiso 1 1 calc R . .
C4 C 0.4467(3) 0.3663(3) 0.0320(3) 0.0406(8) Uani 1 1 d . . .
H4A H 0.4889 0.3924 -0.0180 0.049 Uiso 1 1 calc R . .
C5 C 0.4875(3) 0.3162(3) 0.0973(3) 0.0422(8) Uani 1 1 d . . .
H5A H 0.5590 0.3087 0.0947 0.051 Uiso 1 1 calc R . .
C6 C 0.4226(3) 0.2751(3) 0.1696(3) 0.0373(7) Uani 1 1 d . . .
N7 N 0.4607(2) 0.2325(3) 0.2431(2) 0.0419(7) Uani 1 1 d D . .
H7N H 0.408(3) 0.197(4) 0.280(3) 0.064(8) Uiso 1 1 d D . .
C8 C 0.5789(3) 0.2411(3) 0.2717(3) 0.0418(8) Uani 1 1 d . . .
H8A H 0.6038 0.2715 0.3474 0.050 Uiso 1 1 calc R . .
H8B H 0.6290 0.2975 0.2399 0.050 Uiso 1 1 calc R . .
C9 C 0.5957(3) 0.1267(3) 0.2395(3) 0.0444(8) Uani 1 1 d . . .
C10A C 0.5597(5) 0.0769(5) 0.1237(4) 0.0820(17) Uani 1 1 d . . .
H10A H 0.5711 0.0039 0.1045 0.123 Uiso 1 1 calc R . .
H10B H 0.6060 0.1318 0.0892 0.123 Uiso 1 1 calc R . .
H10C H 0.4788 0.0629 0.1023 0.123 Uiso 1 1 calc R . .
C10B C 0.5302(4) 0.0418(4) 0.2973(4) 0.0628(12) Uani 1 1 d . . .
H10D H 0.5416 -0.0310 0.2765 0.094 Uiso 1 1 calc R . .
H10E H 0.4485 0.0270 0.2809 0.094 Uiso 1 1 calc R . .
H10F H 0.5585 0.0750 0.3717 0.094 Uiso 1 1 calc R . .
C10C C 0.7251(4) 0.1580(5) 0.2716(4) 0.0710(14) Uani 1 1 d . . .
H10G H 0.7421 0.0881 0.2532 0.107 Uiso 1 1 calc R . .
H10H H 0.7489 0.1918 0.3462 0.107 Uiso 1 1 calc R . .
H10I H 0.7667 0.2140 0.2358 0.107 Uiso 1 1 calc R . .
N12 N 0.1826(2) 0.3230(2) 0.3738(2) 0.0325(6) Uani 1 1 d . . .
C11 C 0.0394(3) 0.3226(3) 0.2390(3) 0.0373(7) Uani 1 1 d . . .
H11A H -0.0307 0.2597 0.2437 0.045 Uiso 1 1 calc R . .
H11B H 0.0163 0.3804 0.2137 0.045 Uiso 1 1 calc R . .
C12 C 0.1155(3) 0.3789(3) 0.3448(3) 0.0361(7) Uani 1 1 d . . .
C13 C 0.1102(3) 0.4740(3) 0.4086(3) 0.0455(8) Uani 1 1 d . . .
H13A H 0.0658 0.5138 0.3853 0.055 Uiso 1 1 calc R . .
C14 C 0.1726(3) 0.5106(3) 0.5094(3) 0.0478(9) Uani 1 1 d . . .
H14A H 0.1706 0.5764 0.5558 0.057 Uiso 1 1 calc R . .
C15 C 0.2362(3) 0.4534(3) 0.5421(3) 0.0431(8) Uani 1 1 d . . .
H15A H 0.2770 0.4779 0.6112 0.052 Uiso 1 1 calc R . .
C16 C 0.2411(3) 0.3577(3) 0.4729(2) 0.0354(7) Uani 1 1 d . . .
N17 N 0.2997(3) 0.2937(3) 0.4990(2) 0.0409(7) Uani 1 1 d D . .
H17N H 0.300(4) 0.236(3) 0.446(3) 0.064(8) Uiso 1 1 d D . .
C18 C 0.3394(3) 0.2938(4) 0.6047(3) 0.0454(8) Uani 1 1 d . . .
H18A H 0.3024 0.2148 0.6130 0.054 Uiso 1 1 calc R . .
H18B H 0.3138 0.3457 0.6522 0.054 Uiso 1 1 calc R . .
C19 C 0.4667(3) 0.3313(4) 0.6363(3) 0.0525(10) Uani 1 1 d . . .
C20A C 0.4933(5) 0.3266(5) 0.7472(3) 0.0766(15) Uani 1 1 d . . .
H20A H 0.4622 0.3751 0.7909 0.115 Uiso 1 1 calc R . .
H20B H 0.5763 0.3550 0.7705 0.115 Uiso 1 1 calc R . .
H20C H 0.4584 0.2466 0.7516 0.115 Uiso 1 1 calc R . .
C20B C 0.5095(7) 0.2554(10) 0.5688(4) 0.167(5) Uani 1 1 d . . .
H20D H 0.5927 0.2820 0.5902 0.250 Uiso 1 1 calc R . .
H20E H 0.4907 0.2579 0.4973 0.250 Uiso 1 1 calc R . .
H20F H 0.4736 0.1759 0.5742 0.250 Uiso 1 1 calc R . .
C20C C 0.5206(6) 0.4577(7) 0.6334(7) 0.156(4) Uani 1 1 d . . .
H20G H 0.4887 0.5042 0.6784 0.234 Uiso 1 1 calc R . .
H20H H 0.5041 0.4636 0.5627 0.234 Uiso 1 1 calc R . .
H20I H 0.6036 0.4864 0.6574 0.234 Uiso 1 1 calc R . .
N22 N 0.0269(2) 0.0581(2) 0.1918(2) 0.0305(5) Uani 1 1 d . . .
C21 C 0.0185(3) 0.1813(3) 0.0787(3) 0.0386(7) Uani 1 1 d . . .
H21A H 0.0602 0.1620 0.0244 0.046 Uiso 1 1 calc R . .
H21B H -0.0400 0.2068 0.0486 0.046 Uiso 1 1 calc R . .
C22 C -0.0389(3) 0.0755(3) 0.1165(3) 0.0351(7) Uani 1 1 d . . .
C23 C -0.1505(3) 0.0029(3) 0.0743(3) 0.0403(8) Uani 1 1 d . . .
H23A H -0.1952 0.0188 0.0227 0.048 Uiso 1 1 calc R . .
C24 C -0.1950(3) -0.0950(3) 0.1103(3) 0.0416(8) Uani 1 1 d . . .
H24A H -0.2715 -0.1476 0.0823 0.050 Uiso 1 1 calc R . .
C25 C -0.1312(3) -0.1162(3) 0.1846(3) 0.0385(7) Uani 1 1 d . . .
H25A H -0.1622 -0.1838 0.2080 0.046 Uiso 1 1 calc R . .
C26 C -0.0178(3) -0.0367(3) 0.2274(2) 0.0323(6) Uani 1 1 d . . .
N27 N 0.0486(2) -0.0498(2) 0.3045(2) 0.0355(6) Uani 1 1 d D . .
H27N H 0.122(3) 0.005(3) 0.324(3) 0.064(8) Uiso 1 1 d D . .
C28 C 0.0119(3) -0.1496(3) 0.3471(3) 0.0383(7) Uani 1 1 d . . .
H28A H -0.0057 -0.2206 0.2915 0.046 Uiso 1 1 calc R . .
H28B H -0.0592 -0.1548 0.3728 0.046 Uiso 1 1 calc R . .
C29 C 0.1021(3) -0.1443(3) 0.4352(3) 0.0386(7) Uani 1 1 d . . .
C30A C 0.2042(4) -0.1602(5) 0.3956(4) 0.0690(14) Uani 1 1 d . . .
H30A H 0.2604 -0.1563 0.4534 0.104 Uiso 1 1 calc R . .
H30B H 0.2392 -0.0989 0.3623 0.104 Uiso 1 1 calc R . .
H30C H 0.1790 -0.2356 0.3456 0.104 Uiso 1 1 calc R . .
C30B C 0.0431(4) -0.2446(4) 0.4810(4) 0.0604(12) Uani 1 1 d . . .
H30D H 0.0970 -0.2457 0.5380 0.091 Uiso 1 1 calc R . .
H30E H 0.0174 -0.3177 0.4277 0.091 Uiso 1 1 calc R . .
H30F H -0.0230 -0.2347 0.5065 0.091 Uiso 1 1 calc R . .
C30C C 0.1402(4) -0.0324(3) 0.5185(3) 0.0533(10) Uani 1 1 d . . .
H30G H 0.1978 -0.0315 0.5735 0.080 Uiso 1 1 calc R . .
H30H H 0.0743 -0.0262 0.5470 0.080 Uiso 1 1 calc R . .
H30I H 0.1732 0.0330 0.4891 0.080 Uiso 1 1 calc R . .
N1S N 0.2303(4) 0.8951(4) 0.1382(3) 0.0745(12) Uani 1 1 d . . .
C1S C 0.2053(4) 0.7990(5) 0.1285(3) 0.0607(11) Uani 1 1 d . . .
C2S C 0.1730(5) 0.6750(5) 0.1171(5) 0.0823(15) Uiso 1 1 d . . .
H2S1 H 0.2080 0.6624 0.1796 0.123 Uiso 1 1 calc R . .
H2S2 H 0.1998 0.6418 0.0578 0.123 Uiso 1 1 calc R . .
H2S3 H 0.0896 0.6376 0.1064 0.123 Uiso 1 1 calc R . .
Cl1 Cl 0.83674(7) 0.50772(8) 0.16669(6) 0.0408(2) Uani 1 1 d . . .
O1A O 0.9283(4) 0.5352(4) 0.2481(3) 0.1058(16) Uani 1 1 d . . .
O2A O 0.8810(3) 0.5566(4) 0.0881(3) 0.0872(12) Uani 1 1 d . . .
O3A O 0.7581(3) 0.5561(4) 0.2011(3) 0.0808(11) Uani 1 1 d . . .
O4A O 0.7858(4) 0.3867(3) 0.1281(4) 0.1054(15) Uani 1 1 d . . .

loop_
_atom_site_aniso_label
_atom_site_aniso_U_11
_atom_site_aniso_U_22
_atom_site_aniso_U_33
_atom_site_aniso_U_23
_atom_site_aniso_U_13
_atom_site_aniso_U_12
Zn1 0.02005(16) 0.02819(18) 0.02891(18) 0.01244(13) 0.00571(12) 0.01031(13)
O1 0.0295(11) 0.0303(11) 0.0461(12) 0.0189(10) 0.0153(10) 0.0174(9)
N1 0.0239(12) 0.0320(13) 0.0347(13) 0.0139(11) 0.0070(10) 0.0113(10)
N2 0.0284(13) 0.0470(16) 0.0444(15) 0.0265(13) 0.0147(12) 0.0181(12)
C1 0.0364(17) 0.0410(18) 0.050(2) 0.0242(16) 0.0069(15) 0.0168(15)
C2 0.0263(15) 0.0393(17) 0.0395(17) 0.0182(14) 0.0056(13) 0.0093(13)
C3 0.0383(18) 0.0402(18) 0.0421(18) 0.0222(15) 0.0056(14) 0.0096(15)
C4 0.0349(17) 0.0417(18) 0.0411(18) 0.0166(15) 0.0150(14) 0.0040(15)
C5 0.0292(16) 0.052(2) 0.049(2) 0.0211(17) 0.0174(15) 0.0130(15)
C6 0.0291(16) 0.0434(18) 0.0454(18) 0.0205(15) 0.0146(14) 0.0138(14)
N7 0.0302(14) 0.0520(18) 0.0535(18) 0.0257(15) 0.0134(13) 0.0193(13)
C8 0.0299(16) 0.050(2) 0.0431(19) 0.0090(16) 0.0052(14) 0.0154(15)
C9 0.0395(19) 0.059(2) 0.0394(18) 0.0044(16) 0.0015(15) 0.0305(18)
C10A 0.103(4) 0.090(4) 0.053(3) -0.010(3) -0.005(3) 0.059(3)
C10B 0.060(3) 0.057(3) 0.084(3) 0.022(2) 0.010(2) 0.035(2)
C10C 0.047(2) 0.100(4) 0.082(3) 0.024(3) 0.011(2) 0.048(3)
N12 0.0326(13) 0.0373(14) 0.0323(13) 0.0101(11) 0.0060(11) 0.0186(12)
C11 0.0314(16) 0.0418(18) 0.0466(19) 0.0155(15) 0.0063(14) 0.0215(14)
C12 0.0343(16) 0.0371(17) 0.0404(17) 0.0128(14) 0.0065(14) 0.0162(14)
C13 0.051(2) 0.0394(19) 0.051(2) 0.0106(16) 0.0091(17) 0.0239(17)
C14 0.053(2) 0.0390(19) 0.049(2) 0.0009(16) 0.0132(18) 0.0195(17)
C15 0.044(2) 0.0423(19) 0.0373(18) 0.0040(15) 0.0043(15) 0.0138(16)
C16 0.0305(16) 0.0385(17) 0.0344(16) 0.0071(14) 0.0053(13) 0.0114(14)
N17 0.0433(16) 0.0540(18) 0.0303(14) 0.0100(13) 0.0018(12) 0.0263(15)
C18 0.050(2) 0.056(2) 0.0354(18) 0.0167(16) 0.0081(16) 0.0244(18)
C19 0.040(2) 0.066(3) 0.0396(19) 0.0196(18) -0.0086(16) 0.0064(19)
C20A 0.094(4) 0.085(4) 0.042(2) 0.013(2) -0.019(2) 0.034(3)
C20B 0.148(7) 0.377(14) 0.049(3) 0.024(5) 0.013(4) 0.208(9)
C20C 0.105(5) 0.133(6) 0.153(7) 0.096(6) -0.059(5) -0.057(5)
N22 0.0226(12) 0.0313(13) 0.0368(13) 0.0130(11) 0.0050(10) 0.0070(10)
C21 0.0328(16) 0.0459(19) 0.0386(17) 0.0157(15) 0.0012(13) 0.0159(15)
C22 0.0284(15) 0.0366(17) 0.0403(17) 0.0105(14) 0.0029(13) 0.0131(13)
C23 0.0275(16) 0.0412(18) 0.0451(19) 0.0085(15) -0.0047(14) 0.0093(14)
C24 0.0283(16) 0.0381(18) 0.0471(19) 0.0047(15) 0.0024(14) 0.0040(14)
C25 0.0339(17) 0.0314(16) 0.0438(18) 0.0085(14) 0.0077(14) 0.0053(14)
C26 0.0312(15) 0.0301(15) 0.0354(16) 0.0088(13) 0.0084(13) 0.0108(13)
N27 0.0300(13) 0.0320(14) 0.0447(15) 0.0184(12) 0.0065(12) 0.0078(11)
C28 0.0421(18) 0.0290(16) 0.0412(18) 0.0127(14) 0.0080(15) 0.0083(14)
C29 0.0422(18) 0.0341(17) 0.0447(18) 0.0191(15) 0.0111(15) 0.0151(15)
C30A 0.070(3) 0.108(4) 0.069(3) 0.050(3) 0.029(2) 0.061(3)
C30B 0.065(3) 0.046(2) 0.066(3) 0.034(2) 0.004(2) 0.008(2)
C30C 0.062(3) 0.044(2) 0.049(2) 0.0142(18) -0.0038(19) 0.0182(19)
N1S 0.091(3) 0.077(3) 0.056(2) 0.016(2) 0.006(2) 0.036(3)
C1S 0.064(3) 0.069(3) 0.045(2) 0.004(2) 0.004(2) 0.028(2)
Cl1 0.0418(4) 0.0489(5) 0.0324(4) 0.0096(3) 0.0055(3) 0.0193(4)
O1A 0.130(4) 0.138(4) 0.061(2) -0.003(2) -0.028(2) 0.095(3)
O2A 0.098(3) 0.114(3) 0.083(2) 0.061(2) 0.047(2) 0.053(2)
O3A 0.089(3) 0.124(3) 0.063(2) 0.025(2) 0.0293(18) 0.077(3)
O4A 0.080(3) 0.061(2) 0.150(4) 0.001(2) 0.054(3) 0.002(2)

loop_
_atom_type_symbol
_atom_type_description
_atom_type_scat_dispersion_real
_atom_type_scat_dispersion_imag
_atom_type_scat_source
C C 0.0033 0.0016 'International Tables Vol C Tables 4.2.6.8 and 6.1.1.4'
H H 0.0000 0.0000 'International Tables Vol C Tables 4.2.6.8 and 6.1.1.4'
Cl Cl 0.1484 0.1585 'International Tables Vol C Tables 4.2.6.8 and 6.1.1.4'
N N 0.0061 0.0033 'International Tables Vol C Tables 4.2.6.8 and 6.1.1.4'
O O 0.0106 0.0060 'International Tables Vol C Tables 4.2.6.8 and 6.1.1.4'
Zn Zn 0.2839 1.4301 'International Tables Vol C Tables 4.2.6.8 and 6.1.1.4'

loop_
_geom_angle_atom_site_label_1
_geom_angle_atom_site_label_2
_geom_angle_atom_site_label_3
_geom_angle
_geom_angle_site_symmetry_1
_geom_angle_site_symmetry_3
_geom_angle_publ_flag
O1 Zn1 N12 103.08(10) . . ?
O1 Zn1 N2 100.64(9) . . ?
N12 Zn1 N2 109.25(11) . . ?
O1 Zn1 N22 99.46(9) . . ?
N12 Zn1 N22 111.18(10) . . ?
N2 Zn1 N22 128.81(11) . . ?
O1 Zn1 N1 175.84(10) . . ?
N12 Zn1 N1 80.83(10) . . ?
N2 Zn1 N1 79.18(9) . . ?
N22 Zn1 N1 77.65(9) . . ?
Zn1 O1 H1 109.5 . . ?
C1 N1 C11 111.8(3) . . ?
C1 N1 C21 111.7(3) . . ?
C11 N1 C21 112.0(2) . . ?
C1 N1 Zn1 109.33(18) . . ?
C11 N1 Zn1 104.80(18) . . ?
C21 N1 Zn1 106.85(18) . . ?
C2 N2 C6 118.5(3) . . ?
C2 N2 Zn1 114.3(2) . . ?
C6 N2 Zn1 127.2(2) . . ?
N1 C1 C2 111.4(3) . . ?
N1 C1 H1A 109.3 . . ?
C2 C1 H1A 109.3 . . ?
N1 C1 H1B 109.3 . . ?
C2 C1 H1B 109.3 . . ?
H1A C1 H1B 108.0 . . ?
N2 C2 C3 123.4(3) . . ?
N2 C2 C1 115.8(3) . . ?
C3 C2 C1 120.3(3) . . ?
C2 C3 C4 117.4(3) . . ?
C2 C3 H3A 121.3 . . ?
C4 C3 H3A 121.3 . . ?
C5 C4 C3 120.8(3) . . ?
C5 C4 H4A 119.6 . . ?
C3 C4 H4A 119.6 . . ?
C4 C5 C6 119.2(3) . . ?
C4 C5 H5A 120.4 . . ?
C6 C5 H5A 120.4 . . ?
N7 C6 N2 116.4(3) . . ?
N7 C6 C5 123.3(3) . . ?
N2 C6 C5 120.3(3) . . ?
C6 N7 C8 125.6(3) . . ?
C6 N7 H7N 117(3) . . ?
C8 N7 H7N 118(3) . . ?
N7 C8 C9 114.4(3) . . ?
N7 C8 H8A 108.7 . . ?
C9 C8 H8A 108.6 . . ?
N7 C8 H8B 108.6 . . ?
C9 C8 H8B 108.6 . . ?
H8A C8 H8B 107.6 . . ?
C10A C9 C10B 111.7(4) . . ?
C10A C9 C8 110.7(3) . . ?
C10B C9 C8 110.0(3) . . ?
C10A C9 C10C 109.3(4) . . ?
C10B C9 C10C 109.8(3) . . ?
C8 C9 C10C 105.1(3) . . ?
C9 C10A H10A 109.5 . . ?
C9 C10A H10B 109.5 . . ?
H10A C10A H10B 109.5 . . ?
C9 C10A H10C 109.5 . . ?
H10A C10A H10C 109.5 . . ?
H10B C10A H10C 109.5 . . ?
C9 C10B H10D 109.5 . . ?
C9 C10B H10E 109.5 . . ?
H10D C10B H10E 109.5 . . ?
C9 C10B H10F 109.5 . . ?
H10D C10B H10F 109.5 . . ?
H10E C10B H10F 109.5 . . ?
C9 C10C H10G 109.5 . . ?
C9 C10C H10H 109.5 . . ?
H10G C10C H10H 109.5 . . ?
C9 C10C H10I 109.5 . . ?
H10G C10C H10I 109.5 . . ?
H10H C10C H10I 109.5 . . ?
C12 N12 C16 119.0(3) . . ?
C12 N12 Zn1 113.4(2) . . ?
C16 N12 Zn1 127.5(2) . . ?
N1 C11 C12 111.0(3) . . ?
N1 C11 H11A 109.4 . . ?
C12 C11 H11A 109.4 . . ?
N1 C11 H11B 109.4 . . ?
C12 C11 H11B 109.4 . . ?
H11A C11 H11B 108.0 . . ?
N12 C12 C13 123.0(3) . . ?
N12 C12 C11 115.1(3) . . ?
C13 C12 C11 121.8(3) . . ?
C12 C13 C14 117.5(3) . . ?
C12 C13 H13A 121.2 . . ?
C14 C13 H13A 121.2 . . ?
C15 C14 C13 120.8(3) . . ?
C15 C14 H14A 119.6 . . ?
C13 C14 H14A 119.6 . . ?
C14 C15 C16 119.5(3) . . ?
C14 C15 H15A 120.2 . . ?
C16 C15 H15A 120.2 . . ?
N17 C16 N12 116.2(3) . . ?
N17 C16 C15 123.8(3) . . ?
N12 C16 C15 120.0(3) . . ?
C16 N17 C18 124.6(3) . . ?
C16 N17 H17N 116(3) . . ?
C18 N17 H17N 118(3) . . ?
N17 C18 C19 115.0(3) . . ?
N17 C18 H18A 108.5 . . ?
C19 C18 H18A 108.5 . . ?
N17 C18 H18B 108.5 . . ?
C19 C18 H18B 108.5 . . ?
H18A C18 H18B 107.5 . . ?
C20B C19 C18 110.9(4) . . ?
C20B C19 C20A 110.1(4) . . ?
C18 C19 C20A 108.2(4) . . ?
C20B C19 C20C 112.6(7) . . ?
C18 C19 C20C 107.3(4) . . ?
C20A C19 C20C 107.6(4) . . ?
C19 C20A H20A 109.5 . . ?
C19 C20A H20B 109.5 . . ?
H20A C20A H20B 109.5 . . ?
C19 C20A H20C 109.5 . . ?
H20A C20A H20C 109.5 . . ?
H20B C20A H20C 109.5 . . ?
C19 C20B H20D 109.5 . . ?
C19 C20B H20E 109.5 . . ?
H20D C20B H20E 109.5 . . ?
C19 C20B H20F 109.5 . . ?
H20D C20B H20F 109.5 . . ?
H20E C20B H20F 109.5 . . ?
C19 C20C H20G 109.5 . . ?
C19 C20C H20H 109.5 . . ?
H20G C20C H20H 109.5 . . ?
C19 C20C H20I 109.5 . . ?
H20G C20C H20I 109.5 . . ?
H20H C20C H20I 109.5 . . ?
C22 N22 C26 118.8(3) . . ?
C22 N22 Zn1 114.0(2) . . ?
C26 N22 Zn1 127.0(2) . . ?
N1 C21 C22 109.5(3) . . ?
N1 C21 H21A 109.8 . . ?
C22 C21 H21A 109.8 . . ?
N1 C21 H21B 109.8 . . ?
C22 C21 H21B 109.8 . . ?
H21A C21 H21B 108.2 . . ?
N22 C22 C23 123.6(3) . . ?
N22 C22 C21 115.6(3) . . ?
C23 C22 C21 120.9(3) . . ?
C22 C23 C24 117.1(3) . . ?
C22 C23 H23A 121.4 . . ?
C24 C23 H23A 121.4 . . ?
C25 C24 C23 121.0(3) . . ?
C25 C24 H24A 119.5 . . ?
C23 C24 H24A 119.5 . . ?
C24 C25 C26 119.4(3) . . ?
C24 C25 H25A 120.3 . . ?
C26 C25 H25A 120.3 . . ?
N27 C26 N22 117.4(3) . . ?
N27 C26 C25 122.5(3) . . ?
N22 C26 C25 120.1(3) . . ?
C26 N27 C28 122.7(3) . . ?
C26 N27 H27N 115(3) . . ?
C28 N27 H27N 122(3) . . ?
N27 C28 C29 113.0(3) . . ?
N27 C28 H28A 109.0 . . ?
C29 C28 H28A 109.0 . . ?
N27 C28 H28B 109.0 . . ?
C29 C28 H28B 109.0 . . ?
H28A C28 H28B 107.8 . . ?
C30C C29 C30A 110.4(4) . . ?
C30C C29 C30B 108.6(3) . . ?
C30A C29 C30B 109.3(3) . . ?
C30C C29 C28 111.4(3) . . ?
C30A C29 C28 111.2(3) . . ?
C30B C29 C28 105.8(3) . . ?
C29 C30A H30A 109.5 . . ?
C29 C30A H30B 109.5 . . ?
H30A C30A H30B 109.5 . . ?
C29 C30A H30C 109.5 . . ?
H30A C30A H30C 109.5 . . ?
H30B C30A H30C 109.5 . . ?
C29 C30B H30D 109.5 . . ?
C29 C30B H30E 109.5 . . ?
H30D C30B H30E 109.5 . . ?
C29 C30B H30F 109.5 . . ?
H30D C30B H30F 109.5 . . ?
H30E C30B H30F 109.5 . . ?
C29 C30C H30G 109.5 . . ?
C29 C30C H30H 109.5 . . ?
H30G C30C H30H 109.5 . . ?
C29 C30C H30I 109.5 . . ?
H30G C30C H30I 109.5 . . ?
H30H C30C H30I 109.5 . . ?
N1S C1S C2S 179.4(5) . . ?
C1S C2S H2S1 109.5 . . ?
C1S C2S H2S2 109.5 . . ?
H2S1 C2S H2S2 109.5 . . ?
C1S C2S H2S3 109.5 . . ?
H2S1 C2S H2S3 109.5 . . ?
H2S2 C2S H2S3 109.5 . . ?
O1A Cl1 O4A 108.9(3) . . ?
O1A Cl1 O2A 108.0(3) . . ?
O4A Cl1 O2A 108.9(3) . . ?
O1A Cl1 O3A 109.8(2) . . ?
O4A Cl1 O3A 112.3(3) . . ?
O2A Cl1 O3A 108.8(2) . . ?

loop_
_geom_bond_atom_site_label_1
_geom_bond_atom_site_label_2
_geom_bond_distance
_geom_bond_site_symmetry_2
_geom_bond_publ_flag
Zn1 O1 1.957(2) . ?
Zn1 N12 2.092(3) . ?
Zn1 N2 2.150(3) . ?
Zn1 N22 2.161(2) . ?
Zn1 N1 2.164(2) . ?
O1 H1 0.8400 . ?
N1 C1 1.469(4) . ?
N1 C11 1.472(4) . ?
N1 C21 1.476(4) . ?
N2 C2 1.342(4) . ?
N2 C6 1.359(4) . ?
C1 C2 1.516(5) . ?
C1 H1A 0.9900 . ?
C1 H1B 0.9900 . ?
C2 C3 1.374(4) . ?
C3 C4 1.392(5) . ?
C3 H3A 0.9500 . ?
C4 C5 1.348(5) . ?
C4 H4A 0.9500 . ?
C5 C6 1.413(4) . ?
C5 H5A 0.9500 . ?
C6 N7 1.348(4) . ?
N7 C8 1.471(4) . ?
N7 H7N 0.93(3) . ?
C8 C9 1.531(5) . ?
C8 H8A 0.9900 . ?
C8 H8B 0.9900 . ?
C9 C10A 1.516(6) . ?
C9 C10B 1.531(6) . ?
C9 C10C 1.541(5) . ?
C10A H10A 0.9800 . ?
C10A H10B 0.9800 . ?
C10A H10C 0.9800 . ?
C10B H10D 0.9800 . ?
C10B H10E 0.9800 . ?
C10B H10F 0.9800 . ?
C10C H10G 0.9800 . ?
C10C H10H 0.9800 . ?
C10C H10I 0.9800 . ?
N12 C12 1.361(4) . ?
N12 C16 1.363(4) . ?
C11 C12 1.515(5) . ?
C11 H11A 0.9900 . ?
C11 H11B 0.9900 . ?
C12 C13 1.366(5) . ?
C13 C14 1.397(5) . ?
C13 H13A 0.9500 . ?
C14 C15 1.359(5) . ?
C14 H14A 0.9500 . ?
C15 C16 1.404(5) . ?
C15 H15A 0.9500 . ?
C16 N17 1.352(4) . ?
N17 C18 1.462(4) . ?
N17 H17N 0.92(3) . ?
C18 C19 1.503(5) . ?
C18 H18A 0.9900 . ?
C18 H18B 0.9900 . ?
C19 C20B 1.476(8) . ?
C19 C20A 1.518(5) . ?
C19 C20C 1.531(8) . ?
C20A H20A 0.9800 . ?
C20A H20B 0.9800 . ?
C20A H20C 0.9800 . ?
C20B H20D 0.9800 . ?
C20B H20E 0.9800 . ?
C20B H20F 0.9800 . ?
C20C H20G 0.9800 . ?
C20C H20H 0.9800 . ?
C20C H20I 0.9800 . ?
N22 C22 1.349(4) . ?
N22 C26 1.357(4) . ?
C21 C22 1.517(5) . ?
C21 H21A 0.9900 . ?
C21 H21B 0.9900 . ?
C22 C23 1.375(4) . ?
C23 C24 1.393(5) . ?
C23 H23A 0.9500 . ?
C24 C25 1.351(5) . ?
C24 H24A 0.9500 . ?
C25 C26 1.417(4) . ?
C25 H25A 0.9500 . ?
C26 N27 1.343(4) . ?
N27 C28 1.457(4) . ?
N27 H27N 0.92(3) . ?
C28 C29 1.534(5) . ?
C28 H28A 0.9900 . ?
C28 H28B 0.9900 . ?
C29 C30C 1.513(5) . ?
C29 C30A 1.517(5) . ?
C29 C30B 1.531(5) . ?
C30A H30A 0.9800 . ?
C30A H30B 0.9800 . ?
C30A H30C 0.9800 . ?
C30B H30D 0.9800 . ?
C30B H30E 0.9800 . ?
C30B H30F 0.9800 . ?
C30C H30G 0.9800 . ?
C30C H30H 0.9800 . ?
C30C H30I 0.9800 . ?
N1S C1S 1.132(6) . ?
C1S C2S 1.462(7) . ?
C2S H2S1 0.9800 . ?
C2S H2S2 0.9800 . ?
C2S H2S3 0.9800 . ?
Cl1 O1A 1.403(3) . ?
Cl1 O4A 1.408(4) . ?
Cl1 O2A 1.411(3) . ?
Cl1 O3A 1.418(3) . ?
